data_7208609
loop_
_publ_author_name
'Vilela, S\'ergio M. F.'
'Ananias, Duarte'
'Gomes, Ana C.'
'Valente, Anabela A.'
'Carlos, Lu\'is D.'
'Cavaleiro, Jos\'e A. S.'
'Rocha, Jo\~ao'
'Tom\'e, Jo\~ao P. C.'
'Almeida Paz, Filipe A.'

_publ_section_title
;
 Multi-functional metal--organic frameworks assembled from a tripodal
 organic linker
;
_journal_issue 35
_journal_name_full 'Journal of Materials Chemistry'
_journal_page_first 18354
_journal_paper_doi 10.1039/c2jm32501b
_journal_volume 22
_journal_year 2012
_chemical_formula_moiety 'C9 H12 La O9 P3'
_chemical_formula_sum 'C9 H12 La O9 P3'
_chemical_formula_weight 496.01
_chemical_name_systematic
;
?
;
_space_group_IT_number 15
_symmetry_cell_setting monoclinic
_symmetry_space_group_name_Hall '-C 2yc'
_symmetry_space_group_name_H-M 'C 1 2/c 1'
_atom_sites_solution_hydrogens geom
_atom_sites_solution_primary direct
_atom_sites_solution_secondary difmap
_audit_creation_date '09 June 2011'
_audit_creation_method 'SHELXL-97, manual editing plus enCIFer'
_cell_angle_alpha 90.00
_cell_angle_beta 108.455(7)
_cell_angle_gamma 90.00
_cell_formula_units_Z 8
_cell_length_a 24.757(4)
_cell_length_b 7.1588(13)
_cell_length_c 19.353(4)
_cell_measurement_reflns_used 9755
_cell_measurement_temperature 150(2)
_cell_measurement_theta_max 33.20
_cell_measurement_theta_min 2.97
_cell_volume 3253.5(10)
_computing_cell_refinement 'APEX2 (Bruker, 2006)'
_computing_data_collection 'APEX2 (Bruker, 2006)'
_computing_data_reduction 'SAINT+ (Bruker, 2005)'
_computing_molecular_graphics 'DIAMOND (Brandenburg, 2009)'
_computing_publication_material 'SHELXTL (Sheldrick, 2008)'
_computing_structure_refinement 'SHELXTL (Sheldrick, 2008)'
_computing_structure_solution 'SHELXTL (Sheldrick, 2008)'
_diffrn_ambient_temperature 150(2)
_diffrn_measured_fraction_theta_full 0.999
_diffrn_measured_fraction_theta_max 0.999
_diffrn_measurement_device_type 'Bruker X8 Kappa CCD APEX II'
_diffrn_measurement_method '\w / \f scans'
_diffrn_radiation_monochromator graphite
_diffrn_radiation_source 'fine-focus sealed tube'
_diffrn_radiation_type MoK\a
_diffrn_radiation_wavelength 0.71073
_diffrn_reflns_av_R_equivalents 0.0233
_diffrn_reflns_av_sigmaI/netI 0.0132
_diffrn_reflns_limit_h_max 38
_diffrn_reflns_limit_h_min -38
_diffrn_reflns_limit_k_max 11
_diffrn_reflns_limit_k_min -10
_diffrn_reflns_limit_l_max 29
_diffrn_reflns_limit_l_min -29
_diffrn_reflns_number 49338
_diffrn_reflns_theta_full 33.13
_diffrn_reflns_theta_max 33.13
_diffrn_reflns_theta_min 3.54
_diffrn_standards_number 0
_exptl_absorpt_coefficient_mu 2.959
_exptl_absorpt_correction_T_max 0.8196
_exptl_absorpt_correction_T_min 0.7367
_exptl_absorpt_correction_type multi-scan
_exptl_absorpt_process_details
;
SADABS (Sheldrick, 1997)
;
_exptl_crystal_colour Colourless
_exptl_crystal_density_diffrn 2.025
_exptl_crystal_density_method 'not measured'
_exptl_crystal_description Prism
_exptl_crystal_F_000 1920
_exptl_crystal_size_max 0.11
_exptl_crystal_size_mid 0.10
_exptl_crystal_size_min 0.07
_refine_diff_density_max 2.426
_refine_diff_density_min -0.887
_refine_diff_density_rms 0.098
_refine_ls_extinction_method none
_refine_ls_goodness_of_fit_ref 1.107
_refine_ls_hydrogen_treatment constr
_refine_ls_matrix_type full
_refine_ls_number_parameters 202
_refine_ls_number_reflns 6180
_refine_ls_number_restraints 0
_refine_ls_restrained_S_all 1.107
_refine_ls_R_factor_all 0.0229
_refine_ls_R_factor_gt 0.0208
_refine_ls_shift/su_max 0.002
_refine_ls_shift/su_mean 0.000
_refine_ls_structure_factor_coef Fsqd
_refine_ls_weighting_details 'calc w=1/[\s^2^(Fo^2^)+(0.0215P)^2^+9.2013P] where P=(Fo^2^+2Fc^2^)/3'
_refine_ls_weighting_scheme calc
_refine_ls_wR_factor_gt 0.0510
_refine_ls_wR_factor_ref 0.0520
_reflns_number_gt 5782
_reflns_number_total 6180
_reflns_threshold_expression I>2\s(I)
_cod_data_source_file c2jm32501b.txt
_cod_data_source_block 1-dehyd_La
_cod_depositor_comments
;
The following automatic conversions were performed:

'_symmetry_cell_setting' value 'Monoclinic' changed to 'monoclinic'
according to /home/saulius/struct/CIF-dictionaries/cif_core.dic
dictionary named 'cif_core.dic' version 2.4.1 from
2010-06-29.

'_exptl_absorpt_correction_type' value 'Multi-scan'
changed to 'multi-scan' according to
/home/saulius/struct/CIF-dictionaries/cif_core.dic dictionary named
'cif_core.dic' version 2.4.1 from 2010-06-29.

Automatic conversion script
Id: cif_fix_values 1891 2012-01-12 08:04:46Z andrius 
;
_cod_original_cell_volume 3253.6(10)
_cod_original_sg_symbol_H-M 'C 2/c'
_cod_database_code 7208609

loop_
_symmetry_equiv_pos_as_xyz
'x, y, z'
'-x, y, -z+1/2'
'x+1/2, y+1/2, z'
'-x+1/2, y+1/2, -z+1/2'
'-x, -y, -z'
'x, -y, z-1/2'
'-x+1/2, -y+1/2, -z'
'x+1/2, -y+1/2, z-1/2'

loop_
_atom_site_label
_atom_site_type_symbol
_atom_site_fract_x
_atom_site_fract_y
_atom_site_fract_z
_atom_site_U_iso_or_equiv
_atom_site_adp_type
_atom_site_occupancy
_atom_site_symmetry_multiplicity
_atom_site_calc_flag
_atom_site_refinement_flags
La1 La 0.210514(4) 0.626136(12) 0.216738(5) 0.01103(3) Uani 1 1 d .
P1 P 0.321794(19) 0.80762(7) 0.15174(2) 0.01659(8) Uani 1 1 d .
P2 P 0.331385(17) 1.37555(6) -0.15449(2) 0.01129(7) Uani 1 1 d .
P3 P 0.556105(18) 1.11611(6) 0.09490(3) 0.01668(8) Uani 1 1 d .
O1 O 0.27149(6) 0.6796(2) 0.14434(8) 0.0217(3) Uani 1 1 d .
O2 O 0.38007(6) 0.7076(2) 0.19376(8) 0.0270(3) Uani 1 1 d .
H2 H 0.3823 0.6931 0.2377 0.041 Uiso 1 1 calc R
O3 O 0.31716(6) 0.9920(2) 0.18754(8) 0.0229(3) Uani 1 1 d .
O4 O 0.29183(5) 1.20637(16) -0.17880(7) 0.0142(2) Uani 1 1 d .
O5 O 0.30470(5) 1.53467(17) -0.20684(6) 0.0140(2) Uani 1 1 d .
O6 O 0.39228(5) 1.33426(18) -0.15744(7) 0.0165(2) Uani 1 1 d .
H6 H 0.4076 1.2514 -0.1268 0.025 Uiso 1 1 calc R
O7 O 0.54508(6) 1.2133(2) 0.01959(8) 0.0216(3) Uani 1 1 d .
H7 H 0.5184 1.1585 -0.0118 0.032 Uiso 1 1 calc R
O8 O 0.61731(6) 1.1499(2) 0.13876(8) 0.0233(3) Uani 1 1 d .
O9 O 0.54109(6) 0.90797(19) 0.08579(8) 0.0205(3) Uani 1 1 d .
C1 C 0.32934(8) 0.8418(3) 0.06329(9) 0.0190(3) Uani 1 1 d .
H1A H 0.3491 0.7318 0.0516 0.023 Uiso 1 1 calc R
H1B H 0.2909 0.8471 0.0269 0.023 Uiso 1 1 calc R
C2 C 0.36159(7) 1.0154(3) 0.05560(9) 0.0162(3) Uani 1 1 d .
C3 C 0.41782(7) 1.0449(3) 0.09983(9) 0.0180(3) Uani 1 1 d .
H3 H 0.4360 0.9547 0.1356 0.022 Uiso 1 1 calc R
C4 C 0.44740(7) 1.2051(3) 0.09195(9) 0.0174(3) Uani 1 1 d .
C5 C 0.42050(7) 1.3366(3) 0.03916(9) 0.0172(3) Uani 1 1 d .
H5 H 0.4404 1.4459 0.0335 0.021 Uiso 1 1 calc R
C6 C 0.36442(7) 1.3088(2) -0.00553(9) 0.0152(3) Uani 1 1 d .
C7 C 0.33529(7) 1.1480(2) 0.00314(9) 0.0160(3) Uani 1 1 d .
H7A H 0.2971 1.1289 -0.0271 0.019 Uiso 1 1 calc R
C8 C 0.33596(7) 1.4481(2) -0.06432(9) 0.0166(3) Uani 1 1 d .
H8A H 0.3573 1.5672 -0.0536 0.020 Uiso 1 1 calc R
H8B H 0.2970 1.4725 -0.0627 0.020 Uiso 1 1 calc R
C9 C 0.50956(7) 1.2292(3) 0.13721(10) 0.0204(3) Uani 1 1 d .
H9A H 0.5159 1.1754 0.1863 0.025 Uiso 1 1 calc R
H9B H 0.5188 1.3640 0.1431 0.025 Uiso 1 1 calc R

loop_
_atom_site_aniso_label
_atom_site_aniso_U_11
_atom_site_aniso_U_22
_atom_site_aniso_U_33
_atom_site_aniso_U_23
_atom_site_aniso_U_13
_atom_site_aniso_U_12
La1 0.01053(4) 0.00887(4) 0.01126(4) 0.00105(3) -0.00001(3) -0.00065(3)
P1 0.01730(18) 0.0195(2) 0.01437(18) 0.00135(15) 0.00696(15) -0.00021(16)
P2 0.01114(16) 0.00923(16) 0.01099(16) 0.00011(13) -0.00005(12) 0.00068(13)
P3 0.01144(17) 0.01637(19) 0.01798(19) 0.00128(15) -0.00136(14) -0.00015(14)
O1 0.0229(6) 0.0218(6) 0.0224(6) 0.0017(5) 0.0100(5) -0.0039(5)
O2 0.0211(6) 0.0396(9) 0.0211(6) 0.0086(6) 0.0078(5) 0.0076(6)
O3 0.0288(7) 0.0241(7) 0.0194(6) -0.0039(5) 0.0128(5) -0.0033(5)
O4 0.0158(5) 0.0100(5) 0.0140(5) -0.0011(4) 0.0008(4) -0.0013(4)
O5 0.0144(5) 0.0110(5) 0.0135(5) 0.0012(4) 0.0000(4) 0.0005(4)
O6 0.0139(5) 0.0171(5) 0.0172(5) 0.0036(4) 0.0029(4) 0.0035(4)
O7 0.0187(6) 0.0227(6) 0.0198(6) 0.0029(5) 0.0011(5) -0.0025(5)
O8 0.0127(5) 0.0231(7) 0.0268(7) 0.0011(5) -0.0042(5) 0.0000(5)
O9 0.0165(5) 0.0149(6) 0.0243(6) 0.0008(5) -0.0019(5) 0.0010(4)
C1 0.0231(8) 0.0209(8) 0.0141(7) -0.0012(6) 0.0074(6) -0.0045(6)
C2 0.0169(7) 0.0196(7) 0.0133(6) -0.0002(5) 0.0065(5) -0.0016(6)
C3 0.0171(7) 0.0214(8) 0.0146(7) 0.0027(6) 0.0039(6) 0.0011(6)
C4 0.0147(6) 0.0207(8) 0.0152(7) 0.0002(6) 0.0025(5) 0.0002(6)
C5 0.0167(7) 0.0173(7) 0.0157(7) 0.0005(6) 0.0025(6) -0.0008(6)
C6 0.0168(7) 0.0167(7) 0.0111(6) -0.0001(5) 0.0028(5) 0.0010(6)
C7 0.0155(7) 0.0199(7) 0.0124(6) -0.0002(5) 0.0039(5) -0.0007(6)
C8 0.0198(7) 0.0148(7) 0.0128(6) -0.0007(5) 0.0020(5) 0.0019(6)
C9 0.0172(7) 0.0225(8) 0.0172(7) -0.0007(6) -0.0007(6) 0.0010(6)

loop_
_atom_type_symbol
_atom_type_description
_atom_type_scat_dispersion_real
_atom_type_scat_dispersion_imag
_atom_type_scat_source
C C 0.0033 0.0016 'International Tables Vol C Tables 4.2.6.8 and 6.1.1.4'
H H 0.0000 0.0000 'International Tables Vol C Tables 4.2.6.8 and 6.1.1.4'
O O 0.0106 0.0060 'International Tables Vol C Tables 4.2.6.8 and 6.1.1.4'
P P 0.1023 0.0942 'International Tables Vol C Tables 4.2.6.8 and 6.1.1.4'
La La -0.2871 2.4523 'International Tables Vol C Tables 4.2.6.8 and 6.1.1.4'

loop_
_geom_angle_atom_site_label_1
_geom_angle_atom_site_label_2
_geom_angle_atom_site_label_3
_geom_angle
_geom_angle_site_symmetry_1
_geom_angle_site_symmetry_3
O8 La1 O3 93.65(6) 3_445 4_545
O8 La1 O1 106.74(5) 3_445 .
O3 La1 O1 156.00(5) 4_545 .
O8 La1 O5 77.37(5) 3_445 7_575
O3 La1 O5 112.73(5) 4_545 7_575
O1 La1 O5 84.59(5) . 7_575
O8 La1 O4 87.29(5) 3_445 7_565
O3 La1 O4 81.81(5) 4_545 7_565
O1 La1 O4 86.57(5) . 7_565
O5 La1 O4 159.24(4) 7_575 7_565
O8 La1 O5 157.89(4) 3_445 6_576
O3 La1 O5 78.77(5) 4_545 6_576
O1 La1 O5 77.62(5) . 6_576
O5 La1 O5 124.73(3) 7_575 6_576
O4 La1 O5 71.16(4) 7_565 6_576
O8 La1 O4 145.09(5) 3_445 6_576
O3 La1 O4 85.68(5) 4_545 6_576
O1 La1 O4 84.64(5) . 6_576
O5 La1 O4 70.87(4) 7_575 6_576
O4 La1 O4 126.91(3) 7_565 6_576
O5 La1 O4 55.80(4) 6_576 6_576
O8 La1 P2 170.20(4) 3_445 6_576
O3 La1 P2 79.75(4) 4_545 6_576
O1 La1 P2 81.40(4) . 6_576
O5 La1 P2 98.37(3) 7_575 6_576
O4 La1 P2 98.83(3) 7_565 6_576
O5 La1 P2 27.79(3) 6_576 6_576
O4 La1 P2 28.08(3) 6_576 6_576
O8 La1 La1 114.66(4) 3_445 4
O3 La1 La1 109.65(4) 4_545 4
O1 La1 La1 73.56(4) . 4
O5 La1 La1 37.31(3) 7_575 4
O4 La1 La1 153.61(3) 7_565 4
O5 La1 La1 87.43(3) 6_576 4
O4 La1 La1 35.89(3) 6_576 4
P2 La1 La1 61.734(9) 6_576 4
O8 La1 La1 123.02(4) 3_445 4_545
O3 La1 La1 68.09(4) 4_545 4_545
O1 La1 La1 89.82(4) . 4_545
O5 La1 La1 159.57(3) 7_575 4_545
O4 La1 La1 38.61(3) 7_565 4_545
O5 La1 La1 34.90(3) 6_576 4_545
O4 La1 La1 89.07(3) 6_576 4_545
P2 La1 La1 61.309(9) 6_576 4_545
La1 La1 La1 122.313(12) 4 4_545
O3 P1 O1 113.07(8) . .
O3 P1 O2 110.36(9) . .
O1 P1 O2 111.25(9) . .
O3 P1 C1 111.34(9) . .
O1 P1 C1 108.80(8) . .
O2 P1 C1 101.42(9) . .
O5 P2 O4 106.55(7) . .
O5 P2 O6 109.76(7) . .
O4 P2 O6 111.76(7) . .
O5 P2 C8 108.09(8) . .
O4 P2 C8 111.42(8) . .
O6 P2 C8 109.16(8) . .
O5 P2 La1 52.50(5) . 6_575
O4 P2 La1 54.23(5) . 6_575
O6 P2 La1 130.00(5) . 6_575
C8 P2 La1 120.68(6) . 6_575
O8 P3 O9 112.68(8) . .
O8 P3 O7 107.63(8) . .
O9 P3 O7 111.22(8) . .
O8 P3 C9 110.26(9) . .
O9 P3 C9 108.80(9) . .
O7 P3 C9 106.04(9) . .
P1 O1 La1 133.85(9) . .
P1 O2 H2 109.5 . .
P1 O3 La1 142.56(9) . 4
P2 O4 La1 143.03(7) . 7_565
P2 O4 La1 97.69(6) . 6_575
La1 O4 La1 105.50(4) 7_565 6_575
P2 O5 La1 144.30(7) . 7_575
P2 O5 La1 99.71(6) . 6_575
La1 O5 La1 107.79(4) 7_575 6_575
P2 O6 H6 109.5 . .
P3 O7 H7 109.5 . .
P3 O8 La1 165.61(9) . 3
C2 C1 P1 115.07(12) . .
C2 C1 H1A 108.5 . .
P1 C1 H1A 108.5 . .
C2 C1 H1B 108.5 . .
P1 C1 H1B 108.5 . .
H1A C1 H1B 107.5 . .
C7 C2 C3 119.21(16) . .
C7 C2 C1 119.56(15) . .
C3 C2 C1 121.22(16) . .
C4 C3 C2 120.79(16) . .
C4 C3 H3 119.6 . .
C2 C3 H3 119.6 . .
C5 C4 C3 119.33(16) . .
C5 C4 C9 120.48(16) . .
C3 C4 C9 120.07(16) . .
C4 C5 C6 120.53(16) . .
C4 C5 H5 119.7 . .
C6 C5 H5 119.7 . .
C7 C6 C5 119.49(16) . .
C7 C6 C8 119.98(15) . .
C5 C6 C8 120.51(16) . .
C2 C7 C6 120.65(16) . .
C2 C7 H7A 119.7 . .
C6 C7 H7A 119.7 . .
C6 C8 P2 114.43(12) . .
C6 C8 H8A 108.7 . .
P2 C8 H8A 108.7 . .
C6 C8 H8B 108.7 . .
P2 C8 H8B 108.7 . .
H8A C8 H8B 107.6 . .
C4 C9 P3 111.30(13) . .
C4 C9 H9A 109.4 . .
P3 C9 H9A 109.4 . .
C4 C9 H9B 109.4 . .
P3 C9 H9B 109.4 . .
H9A C9 H9B 108.0 . .

loop_
_geom_bond_atom_site_label_1
_geom_bond_atom_site_label_2
_geom_bond_distance
_geom_bond_site_symmetry_2
La1 O8 2.3293(14) 3_445
La1 O3 2.3720(14) 4_545
La1 O1 2.3933(14) .
La1 O5 2.4555(13) 7_575
La1 O4 2.4863(13) 7_565
La1 O5 2.6012(12) 6_576
La1 O4 2.6459(12) 6_576
La1 P2 3.2316(6) 6_576
P1 O3 1.5118(15) .
P1 O1 1.5162(15) .
P1 O2 1.5850(15) .
P1 C1 1.7964(18) .
P2 O5 1.5286(13) .
P2 O4 1.5348(13) .
P2 O6 1.5549(13) .
P2 C8 1.7898(17) .
P2 La1 3.2317(6) 6_575
P3 O8 1.5036(14) .
P3 O9 1.5323(14) .
P3 O7 1.5591(15) .
P3 C9 1.803(2) .
O2 H2 0.8400 .
O3 La1 2.3721(14) 4
O4 La1 2.4863(13) 7_565
O4 La1 2.6459(12) 6_575
O5 La1 2.4555(13) 7_575
O5 La1 2.6012(12) 6_575
O6 H6 0.8400 .
O7 H7 0.8400 .
O8 La1 2.3293(14) 3
C1 C2 1.510(3) .
C1 H1A 0.9900 .
C1 H1B 0.9900 .
C2 C7 1.392(2) .
C2 C3 1.400(2) .
C3 C4 1.395(3) .
C3 H3 0.9500 .
C4 C5 1.394(2) .
C4 C9 1.520(2) .
C5 C6 1.398(2) .
C5 H5 0.9500 .
C6 C7 1.397(2) .
C6 C8 1.509(2) .
C7 H7A 0.9500 .
C8 H8A 0.9900 .
C8 H8B 0.9900 .
C9 H9A 0.9900 .
C9 H9B 0.9900 .

loop_
_geom_hbond_atom_site_label_D
_geom_hbond_atom_site_label_H
_geom_hbond_atom_site_label_A
_geom_hbond_distance_DH
_geom_hbond_distance_HA
_geom_hbond_distance_DA
_geom_hbond_angle_DHA
_geom_hbond_site_symmetry_A
O2 H2 O6 0.84 1.98 2.815(2) 176.6 6_576
O6 H6 O9 0.84 1.71 2.4906(18) 154.7 5_675
O7 H7 O9 0.84 1.76 2.5903(19) 167.7 5_675

loop_
_geom_torsion_atom_site_label_1
_geom_torsion_atom_site_label_2
_geom_torsion_atom_site_label_3
_geom_torsion_atom_site_label_4
_geom_torsion
_geom_torsion_site_symmetry_1
_geom_torsion_site_symmetry_4
O3 P1 O1 La1 -33.42(14) . .
O2 P1 O1 La1 91.43(13) . .
C1 P1 O1 La1 -157.67(11) . .
O8 La1 O1 P1 128.84(11) 3_445 .
O3 La1 O1 P1 -84.08(17) 4_545 .
O5 La1 O1 P1 53.78(12) 7_575 .
O4 La1 O1 P1 -145.03(12) 7_565 .
O5 La1 O1 P1 -73.57(12) 6_576 .
O4 La1 O1 P1 -17.45(11) 6_576 .
P2 La1 O1 P1 -45.55(11) 6_576 .
La1 La1 O1 P1 17.40(10) 4 .
La1 La1 O1 P1 -106.53(12) 4_545 .
O1 P1 O3 La1 40.67(17) . 4
O2 P1 O3 La1 -84.66(16) . 4
C1 P1 O3 La1 163.52(13) . 4
O5 P2 O4 La1 124.36(11) . 7_565
O6 P2 O4 La1 4.46(14) . 7_565
C8 P2 O4 La1 -117.96(12) . 7_565
La1 P2 O4 La1 128.90(13) 6_575 7_565
O5 P2 O4 La1 -4.54(7) . 6_575
O6 P2 O4 La1 -124.43(6) . 6_575
C8 P2 O4 La1 113.14(7) . 6_575
O4 P2 O5 La1 144.94(11) . 7_575
O6 P2 O5 La1 -93.88(13) . 7_575
C8 P2 O5 La1 25.08(15) . 7_575
La1 P2 O5 La1 140.30(14) 6_575 7_575
O4 P2 O5 La1 4.64(7) . 6_575
O6 P2 O5 La1 125.83(6) . 6_575
C8 P2 O5 La1 -115.21(7) . 6_575
O9 P3 O8 La1 -20.0(4) . 3
O7 P3 O8 La1 -143.0(4) . 3
C9 P3 O8 La1 101.8(4) . 3
O3 P1 C1 C2 32.91(17) . .
O1 P1 C1 C2 158.18(13) . .
O2 P1 C1 C2 -84.47(15) . .
P1 C1 C2 C7 -121.61(16) . .
P1 C1 C2 C3 59.0(2) . .
C7 C2 C3 C4 0.2(3) . .
C1 C2 C3 C4 179.54(16) . .
C2 C3 C4 C5 -0.2(3) . .
C2 C3 C4 C9 -176.25(16) . .
C3 C4 C5 C6 0.1(3) . .
C9 C4 C5 C6 176.08(16) . .
C4 C5 C6 C7 0.1(3) . .
C4 C5 C6 C8 -178.00(16) . .
C3 C2 C7 C6 0.0(3) . .
C1 C2 C7 C6 -179.36(16) . .
C5 C6 C7 C2 -0.1(3) . .
C8 C6 C7 C2 177.97(15) . .
C7 C6 C8 P2 -74.97(19) . .
C5 C6 C8 P2 103.13(17) . .
O5 P2 C8 C6 -176.97(12) . .
O4 P2 C8 C6 66.28(14) . .
O6 P2 C8 C6 -57.64(15) . .
La1 P2 C8 C6 126.45(11) 6_575 .
C5 C4 C9 P3 -90.84(19) . .
C3 C4 C9 P3 85.13(19) . .
O8 P3 C9 C4 177.25(13) . .
O9 P3 C9 C4 -58.71(15) . .
O7 P3 C9 C4 61.01(15) . .
